data_1566347
loop_
_publ_author_name
'Mao, Xiaofeng'
'Zhang, Jie'
'Lu, Zhenpin'
'Xie, Zuowei'

_publ_section_title
;
 A (\m-hydrido)diborane(4) anion and its coordination chemistry with
 coinage metals.
;
_journal_issue 10
_journal_name_full 'Chemical science'
_journal_page_first 3009
_journal_page_last 3013
_journal_paper_doi 10.1039/d2sc00318j
_journal_volume 13
_journal_year 2022
_chemical_formula_sum 'C55 H65 B2 Cu N2'
_chemical_formula_weight 839.25
_space_group_crystal_system monoclinic
_space_group_IT_number 15
_space_group_name_Hall '-C 2yc'
_space_group_name_H-M_alt 'C 1 2/c 1'
_atom_sites_solution_hydrogens mixed
_audit_creation_method SHELXL-2018/3
_audit_update_record
;
2022-01-10 deposited with the CCDC.	2022-02-11 downloaded from the CCDC.
;
_cell_angle_alpha 90
_cell_angle_beta 96.574(3)
_cell_angle_gamma 90
_cell_formula_units_Z 4
_cell_length_a 13.3120(12)
_cell_length_b 19.989(2)
_cell_length_c 17.2387(17)
_cell_measurement_reflns_used 133
_cell_measurement_temperature 173(2)
_cell_measurement_theta_max 15
_cell_measurement_theta_min 15
_cell_volume 4556.9(8)
_computing_cell_refinement 'BRUKER D8VENTURE DIFFRACTOMETER'
_computing_data_collection 'BRUKER D8VENTURE DIFFRACTOMETER'
_computing_data_reduction 'BRUKER D8VENTURE DIFFRACTOMETER'
_computing_molecular_graphics 'BRUKER SHELXTL'
_computing_publication_material 'BRUKER SHELXTL'
_computing_structure_refinement 'SHELXL-2018/3 (Sheldrick, 2018)'
_computing_structure_solution 'SHELXT 2014/5 (Sheldrick, 2014)'
_diffrn_ambient_temperature 173(2)
_diffrn_measured_fraction_theta_full 0.998
_diffrn_measured_fraction_theta_max 0.998
_diffrn_measurement_device_type 'BRUKER D8VENTURE DIFFRACTOMETER'
_diffrn_measurement_method 'PHI & OMEGA SCAN'
_diffrn_radiation_type MoK\a
_diffrn_radiation_wavelength 0.71073
_diffrn_reflns_av_R_equivalents 0.0477
_diffrn_reflns_av_unetI/netI 0.0355
_diffrn_reflns_Laue_measured_fraction_full 0.998
_diffrn_reflns_Laue_measured_fraction_max 0.998
_diffrn_reflns_limit_h_max 15
_diffrn_reflns_limit_h_min -15
_diffrn_reflns_limit_k_max 23
_diffrn_reflns_limit_k_min -23
_diffrn_reflns_limit_l_max 20
_diffrn_reflns_limit_l_min -20
_diffrn_reflns_number 25695
_diffrn_reflns_point_group_measured_fraction_full 0.998
_diffrn_reflns_point_group_measured_fraction_max 0.998
_diffrn_reflns_theta_full 25.242
_diffrn_reflns_theta_max 25.244
_diffrn_reflns_theta_min 2.379
_exptl_absorpt_coefficient_mu 0.518
_exptl_absorpt_correction_T_max 0.7456
_exptl_absorpt_correction_T_min 0.6518
_exptl_absorpt_correction_type multi-scan
_exptl_crystal_colour colourless
_exptl_crystal_density_diffrn 1.223
_exptl_crystal_description block
_exptl_crystal_F_000 1792
_exptl_crystal_size_max 0.400
_exptl_crystal_size_mid 0.300
_exptl_crystal_size_min 0.200
_refine_diff_density_max 0.712
_refine_diff_density_min -0.484
_refine_diff_density_rms 0.064
_refine_ls_extinction_method none
_refine_ls_goodness_of_fit_ref 1.032
_refine_ls_hydrogen_treatment mixed
_refine_ls_matrix_type full
_refine_ls_number_parameters 274
_refine_ls_number_reflns 4126
_refine_ls_number_restraints 0
_refine_ls_restrained_S_all 1.032
_refine_ls_R_factor_all 0.0674
_refine_ls_R_factor_gt 0.0497
_refine_ls_shift/su_max 0.001
_refine_ls_shift/su_mean 0.000
_refine_ls_structure_factor_coef Fsqd
_refine_ls_weighting_details 'w=1/[\s^2^(Fo^2^)+(0.0643P)^2^+13.1594P] where P=(Fo^2^+2Fc^2^)/3'
_refine_ls_weighting_scheme calc
_refine_ls_wR_factor_gt 0.1254
_refine_ls_wR_factor_ref 0.1367
_reflns_Friedel_coverage 0.000
_reflns_number_gt 3287
_reflns_number_total 4126
_reflns_threshold_expression 'I > 2\s(I)'
_cod_data_source_file d2sc00318j2.cif
_cod_data_source_block 2a
_cod_depositor_comments 'Adding full bibliography for 1566346--1566349.cif.'
_cod_original_cell_volume 4557.0(8)
_cod_original_sg_symbol_H-M 'C 2/c'
_cod_database_code 1566347
_shelx_shelxl_version_number 2018/3
_shelx_space_group_comment
;
The symmetry employed for this shelxl refinement is uniquely defined
by the following loop, which should always be used as a source of
symmetry information in preference to the above space-group names.
They are only intended as comments.
;
_shelx_estimated_absorpt_t_min 0.819
_shelx_estimated_absorpt_t_max 0.903

loop_
_space_group_symop_operation_xyz
'x, y, z'
'-x, y, -z+1/2'
'x+1/2, y+1/2, z'
'-x+1/2, y+1/2, -z+1/2'
'-x, -y, -z'
'x, -y, z-1/2'
'-x+1/2, -y+1/2, -z'
'x+1/2, -y+1/2, z-1/2'

loop_
_atom_site_label
_atom_site_type_symbol
_atom_site_fract_x
_atom_site_fract_y
_atom_site_fract_z
_atom_site_U_iso_or_equiv
_atom_site_adp_type
_atom_site_occupancy
_atom_site_site_symmetry_order
_atom_site_calc_flag
_atom_site_refinement_flags_posn
_atom_site_refinement_flags_adp
_atom_site_refinement_flags_occupancy
_atom_site_disorder_assembly
_atom_site_disorder_group
Cu1 Cu 0.500000 0.75069(2) 0.250000 0.02082(16) Uani 1 2 d S T P . .
B1 B 0.4574(3) 0.65108(18) 0.2855(2) 0.0310(8) Uani 1 1 d . . . . .
N1 N 0.46748(18) 0.89079(11) 0.30386(13) 0.0232(5) Uani 1 1 d . . . . .
C1 C 0.4961(2) 0.64383(15) 0.37743(18) 0.0320(7) Uani 1 1 d . . . . .
C2 C 0.5492(2) 0.58935(16) 0.41427(18) 0.0325(7) Uani 1 1 d . . . . .
C3 C 0.5865(3) 0.53147(17) 0.3696(2) 0.0434(9) Uani 1 1 d . . . . .
H3A H 0.571219 0.539648 0.313485 0.065 Uiso 1 1 calc R U . . .
H3B H 0.659772 0.526771 0.382799 0.065 Uiso 1 1 calc R U . . .
H3C H 0.552878 0.490298 0.383596 0.065 Uiso 1 1 calc R U . . .
C4 C 0.5644(2) 0.58649(19) 0.49546(19) 0.0399(8) Uani 1 1 d . . . . .
H4A H 0.598109 0.548787 0.519865 0.048 Uiso 1 1 calc R U . . .
C5 C 0.5322(3) 0.63662(19) 0.54146(19) 0.0428(9) Uani 1 1 d . . . . .
H5A H 0.543813 0.633547 0.596756 0.051 Uiso 1 1 calc R U . . .
C6 C 0.4831(3) 0.69120(18) 0.50653(19) 0.0390(8) Uani 1 1 d . . . . .
H6A H 0.462173 0.726825 0.537448 0.047 Uiso 1 1 calc R U . . .
C7 C 0.4643(3) 0.69381(16) 0.42602(19) 0.0371(8) Uani 1 1 d . . . . .
H7A H 0.428390 0.731113 0.402695 0.044 Uiso 1 1 calc R U . . .
C8 C 0.3373(2) 0.64815(15) 0.25801(18) 0.0310(7) Uani 1 1 d . . . . .
C9 C 0.2691(3) 0.60891(17) 0.2952(2) 0.0371(8) Uani 1 1 d . . . . .
C10 C 0.3022(3) 0.56048(19) 0.3600(2) 0.0502(10) Uani 1 1 d . . . . .
H10A H 0.375979 0.562240 0.371831 0.075 Uiso 1 1 calc R U . . .
H10B H 0.270683 0.572595 0.406670 0.075 Uiso 1 1 calc R U . . .
H10C H 0.281683 0.515081 0.343617 0.075 Uiso 1 1 calc R U . . .
C11 C 0.1659(3) 0.61299(19) 0.2707(2) 0.0427(9) Uani 1 1 d . . . . .
H11A H 0.120560 0.586438 0.296395 0.051 Uiso 1 1 calc R U . . .
C12 C 0.1274(3) 0.6539(2) 0.2109(2) 0.0486(10) Uani 1 1 d . . . . .
H12A H 0.056495 0.656159 0.196368 0.058 Uiso 1 1 calc R U . . .
C13 C 0.1918(3) 0.6918(2) 0.1720(2) 0.0461(9) Uani 1 1 d . . . . .
H13A H 0.166607 0.719979 0.129886 0.055 Uiso 1 1 calc R U . . .
C14 C 0.2944(3) 0.68765(17) 0.19603(19) 0.0381(8) Uani 1 1 d . . . . .
H14A H 0.338707 0.713422 0.168491 0.046 Uiso 1 1 calc R U . . .
C15 C 0.500000 0.8482(2) 0.250000 0.0210(8) Uani 1 2 d S T P . .
C16 C 0.4794(2) 0.95698(14) 0.28349(17) 0.0310(7) Uani 1 1 d . . . . .
H16A H 0.461573 0.995150 0.311769 0.037 Uiso 1 1 calc R U . . .
C17 C 0.4287(2) 0.87384(14) 0.37670(16) 0.0265(7) Uani 1 1 d . . . . .
C18 C 0.3276(2) 0.85514(15) 0.37488(17) 0.0297(7) Uani 1 1 d . . . . .
C19 C 0.2930(3) 0.84417(17) 0.44750(19) 0.0394(8) Uani 1 1 d . . . . .
H19A H 0.224685 0.831156 0.449518 0.047 Uiso 1 1 calc R U . . .
C20 C 0.3558(3) 0.85185(18) 0.51601(19) 0.0426(9) Uani 1 1 d . . . . .
H20A H 0.330238 0.844168 0.564457 0.051 Uiso 1 1 calc R U . . .
C21 C 0.4548(3) 0.87040(17) 0.51542(18) 0.0402(8) Uani 1 1 d . . . . .
H21A H 0.497049 0.875130 0.563403 0.048 Uiso 1 1 calc R U . . .
C22 C 0.4945(2) 0.88245(16) 0.44510(17) 0.0316(7) Uani 1 1 d . . . . .
C23 C 0.2586(2) 0.84679(16) 0.29923(18) 0.0329(7) Uani 1 1 d . . . . .
H23A H 0.296633 0.819993 0.263249 0.039 Uiso 1 1 calc R U . . .
C24 C 0.2315(3) 0.9134(2) 0.2587(2) 0.0573(11) Uani 1 1 d . . . . .
H24A H 0.187019 0.905285 0.210283 0.086 Uiso 1 1 calc R U . . .
H24B H 0.196779 0.942017 0.293291 0.086 Uiso 1 1 calc R U . . .
H24C H 0.293430 0.935621 0.246468 0.086 Uiso 1 1 calc R U . . .
C25 C 0.1621(3) 0.8086(2) 0.3088(2) 0.0559(11) Uani 1 1 d . . . . .
H25A H 0.120998 0.804982 0.258016 0.084 Uiso 1 1 calc R U . . .
H25B H 0.179175 0.763778 0.329065 0.084 Uiso 1 1 calc R U . . .
H25C H 0.123803 0.832574 0.345383 0.084 Uiso 1 1 calc R U . . .
C26 C 0.6048(3) 0.90114(19) 0.44498(18) 0.0410(8) Uani 1 1 d . . . . .
H26A H 0.610906 0.926358 0.395642 0.049 Uiso 1 1 calc R U . . .
C27 C 0.6683(3) 0.8382(2) 0.4429(3) 0.0625(12) Uani 1 1 d . . . . .
H27A H 0.739545 0.850519 0.442879 0.094 Uiso 1 1 calc R U . . .
H27B H 0.660521 0.810820 0.489034 0.094 Uiso 1 1 calc R U . . .
H27C H 0.645812 0.812651 0.395613 0.094 Uiso 1 1 calc R U . . .
C28 C 0.6450(3) 0.94629(19) 0.5128(2) 0.0505(9) Uani 1 1 d . . . . .
H28A H 0.716346 0.956464 0.509364 0.076 Uiso 1 1 calc R U . . .
H28B H 0.606000 0.987978 0.510429 0.076 Uiso 1 1 calc R U . . .
H28C H 0.638419 0.923454 0.562302 0.076 Uiso 1 1 calc R U . . .
H1A H 0.500000 0.604(2) 0.250000 0.022(10) Uiso 1 2 d S . P . .

loop_
_atom_site_aniso_label
_atom_site_aniso_U_11
_atom_site_aniso_U_22
_atom_site_aniso_U_33
_atom_site_aniso_U_23
_atom_site_aniso_U_13
_atom_site_aniso_U_12
Cu1 0.0231(3) 0.0195(3) 0.0211(3) 0.000 0.00776(18) 0.000
B1 0.034(2) 0.0263(18) 0.0348(19) 0.0009(15) 0.0131(16) -0.0020(15)
N1 0.0303(13) 0.0225(12) 0.0181(11) -0.0002(9) 0.0087(10) 0.0020(10)
C1 0.0421(19) 0.0268(16) 0.0289(15) 0.0030(13) 0.0120(14) -0.0044(14)
C2 0.0325(17) 0.0325(17) 0.0345(17) 0.0057(14) 0.0126(14) -0.0007(14)
C3 0.053(2) 0.0349(18) 0.045(2) 0.0091(16) 0.0185(17) 0.0102(16)
C4 0.0311(18) 0.054(2) 0.0353(18) 0.0131(16) 0.0067(14) 0.0074(16)
C5 0.039(2) 0.063(2) 0.0269(16) 0.0048(16) 0.0082(15) 0.0005(17)
C6 0.043(2) 0.042(2) 0.0352(17) -0.0064(15) 0.0161(15) -0.0068(16)
C7 0.051(2) 0.0286(17) 0.0327(17) 0.0025(14) 0.0100(15) 0.0008(15)
C8 0.0293(17) 0.0279(16) 0.0375(17) -0.0050(14) 0.0109(14) -0.0016(13)
C9 0.0373(19) 0.0353(18) 0.0404(18) -0.0141(15) 0.0114(15) -0.0099(15)
C10 0.050(2) 0.040(2) 0.063(2) 0.0005(18) 0.0164(19) -0.0121(17)
C11 0.0324(19) 0.061(2) 0.0370(19) -0.0205(17) 0.0124(15) -0.0176(17)
C12 0.0307(19) 0.078(3) 0.0373(19) -0.0192(19) 0.0050(15) -0.0122(18)
C13 0.043(2) 0.062(2) 0.0334(18) -0.0097(17) 0.0043(16) -0.0018(18)
C14 0.0355(19) 0.042(2) 0.0394(18) -0.0122(15) 0.0147(15) -0.0065(15)
C15 0.019(2) 0.028(2) 0.0168(18) 0.000 0.0047(15) 0.000
C16 0.049(2) 0.0183(15) 0.0275(15) -0.0009(12) 0.0105(14) 0.0012(13)
C17 0.0404(18) 0.0208(14) 0.0209(14) -0.0015(11) 0.0138(13) 0.0042(12)
C18 0.0346(18) 0.0261(15) 0.0311(16) -0.0019(13) 0.0153(13) 0.0051(13)
C19 0.043(2) 0.043(2) 0.0374(18) -0.0022(15) 0.0244(16) 0.0024(15)
C20 0.056(2) 0.048(2) 0.0283(17) 0.0047(15) 0.0243(16) 0.0064(17)
C21 0.055(2) 0.045(2) 0.0215(15) 0.0003(14) 0.0105(15) 0.0035(17)
C22 0.0413(19) 0.0317(17) 0.0230(15) 0.0007(13) 0.0089(13) 0.0018(14)
C23 0.0334(18) 0.0354(18) 0.0323(16) -0.0058(14) 0.0146(14) 0.0026(14)
C24 0.058(3) 0.051(2) 0.060(3) 0.003(2) -0.008(2) 0.012(2)
C25 0.042(2) 0.077(3) 0.051(2) -0.013(2) 0.0164(18) -0.013(2)
C26 0.046(2) 0.054(2) 0.0239(16) 0.0015(15) 0.0058(14) -0.0058(17)
C27 0.043(2) 0.072(3) 0.073(3) -0.033(2) 0.011(2) 0.000(2)
C28 0.054(2) 0.042(2) 0.054(2) -0.0053(18) -0.0027(19) -0.0040(17)

loop_
_atom_type_symbol
_atom_type_description
_atom_type_scat_dispersion_real
_atom_type_scat_dispersion_imag
_atom_type_scat_source
C C 0.0033 0.0016 'International Tables Vol C Tables 4.2.6.8 and 6.1.1.4'
H H 0.0000 0.0000 'International Tables Vol C Tables 4.2.6.8 and 6.1.1.4'
B B 0.0013 0.0007 'International Tables Vol C Tables 4.2.6.8 and 6.1.1.4'
Cu Cu 0.3201 1.2651 'International Tables Vol C Tables 4.2.6.8 and 6.1.1.4'
N N 0.0061 0.0033 'International Tables Vol C Tables 4.2.6.8 and 6.1.1.4'

loop_
_geom_angle_atom_site_label_1
_geom_angle_atom_site_label_2
_geom_angle_atom_site_label_3
_geom_angle
_geom_angle_site_symmetry_1
_geom_angle_site_symmetry_3
_geom_angle_publ_flag
C15 Cu1 B1 156.13(9) . 2_655 ?
C15 Cu1 B1 156.13(9) . . ?
B1 Cu1 B1 47.75(18) 2_655 . ?
C1 B1 C8 118.6(3) . . ?
C1 B1 B1 121.6(4) . 2_655 ?
C8 B1 B1 119.3(3) . 2_655 ?
C1 B1 Cu1 107.1(2) . . ?
C8 B1 Cu1 103.4(2) . . ?
B1 B1 Cu1 66.12(9) 2_655 . ?
C1 B1 H1A 106.9(6) . . ?
C8 B1 H1A 107.9(6) . . ?
B1 B1 H1A 47.1(12) 2_655 . ?
Cu1 B1 H1A 113.2(12) . . ?
C15 N1 C16 111.7(2) . . ?
C15 N1 C17 127.9(2) . . ?
C16 N1 C17 120.4(2) . . ?
C7 C1 C2 116.9(3) . . ?
C7 C1 B1 116.0(3) . . ?
C2 C1 B1 126.8(3) . . ?
C4 C2 C1 119.5(3) . . ?
C4 C2 C3 117.6(3) . . ?
C1 C2 C3 122.8(3) . . ?
C2 C3 H3A 109.5 . . ?
C2 C3 H3B 109.5 . . ?
H3A C3 H3B 109.5 . . ?
C2 C3 H3C 109.5 . . ?
H3A C3 H3C 109.5 . . ?
H3B C3 H3C 109.5 . . ?
C5 C4 C2 122.0(3) . . ?
C5 C4 H4A 119.0 . . ?
C2 C4 H4A 119.0 . . ?
C4 C5 C6 119.3(3) . . ?
C4 C5 H5A 120.4 . . ?
C6 C5 H5A 120.4 . . ?
C5 C6 C7 119.5(3) . . ?
C5 C6 H6A 120.3 . . ?
C7 C6 H6A 120.3 . . ?
C6 C7 C1 122.8(3) . . ?
C6 C7 H7A 118.6 . . ?
C1 C7 H7A 118.6 . . ?
C14 C8 C9 115.8(3) . . ?
C14 C8 B1 120.5(3) . . ?
C9 C8 B1 123.7(3) . . ?
C11 C9 C8 119.6(3) . . ?
C11 C9 C10 117.3(3) . . ?
C8 C9 C10 123.1(3) . . ?
C9 C10 H10A 109.5 . . ?
C9 C10 H10B 109.5 . . ?
H10A C10 H10B 109.5 . . ?
C9 C10 H10C 109.5 . . ?
H10A C10 H10C 109.5 . . ?
H10B C10 H10C 109.5 . . ?
C12 C11 C9 122.3(3) . . ?
C12 C11 H11A 118.9 . . ?
C9 C11 H11A 118.9 . . ?
C11 C12 C13 119.8(3) . . ?
C11 C12 H12A 120.1 . . ?
C13 C12 H12A 120.1 . . ?
C12 C13 C14 118.1(4) . . ?
C12 C13 H13A 121.0 . . ?
C14 C13 H13A 121.0 . . ?
C13 C14 C8 124.4(3) . . ?
C13 C14 H14A 117.8 . . ?
C8 C14 H14A 117.8 . . ?
N1 C15 N1 102.8(3) 2_655 . ?
N1 C15 Cu1 128.58(16) 2_655 . ?
N1 C15 Cu1 128.58(16) . . ?
C16 C16 N1 106.87(15) 2_655 . ?
C16 C16 H16A 126.6 2_655 . ?
N1 C16 H16A 126.6 . . ?
C22 C17 C18 124.2(3) . . ?
C22 C17 N1 116.8(3) . . ?
C18 C17 N1 118.8(3) . . ?
C17 C18 C19 116.0(3) . . ?
C17 C18 C23 122.5(3) . . ?
C19 C18 C23 121.6(3) . . ?
C20 C19 C18 121.3(3) . . ?
C20 C19 H19A 119.3 . . ?
C18 C19 H19A 119.3 . . ?
C19 C20 C21 121.0(3) . . ?
C19 C20 H20A 119.5 . . ?
C21 C20 H20A 119.5 . . ?
C20 C21 C22 120.8(3) . . ?
C20 C21 H21A 119.6 . . ?
C22 C21 H21A 119.6 . . ?
C17 C22 C21 116.7(3) . . ?
C17 C22 C26 122.9(3) . . ?
C21 C22 C26 120.4(3) . . ?
C18 C23 C25 113.5(3) . . ?
C18 C23 C24 112.7(3) . . ?
C25 C23 C24 109.2(3) . . ?
C18 C23 H23A 107.0 . . ?
C25 C23 H23A 107.0 . . ?
C24 C23 H23A 107.0 . . ?
C23 C24 H24A 109.5 . . ?
C23 C24 H24B 109.5 . . ?
H24A C24 H24B 109.5 . . ?
C23 C24 H24C 109.5 . . ?
H24A C24 H24C 109.5 . . ?
H24B C24 H24C 109.5 . . ?
C23 C25 H25A 109.5 . . ?
C23 C25 H25B 109.5 . . ?
H25A C25 H25B 109.5 . . ?
C23 C25 H25C 109.5 . . ?
H25A C25 H25C 109.5 . . ?
H25B C25 H25C 109.5 . . ?
C22 C26 C27 109.8(3) . . ?
C22 C26 C28 113.6(3) . . ?
C27 C26 C28 111.2(3) . . ?
C22 C26 H26A 107.4 . . ?
C27 C26 H26A 107.4 . . ?
C28 C26 H26A 107.4 . . ?
C26 C27 H27A 109.5 . . ?
C26 C27 H27B 109.5 . . ?
H27A C27 H27B 109.5 . . ?
C26 C27 H27C 109.5 . . ?
H27A C27 H27C 109.5 . . ?
H27B C27 H27C 109.5 . . ?
C26 C28 H28A 109.5 . . ?
C26 C28 H28B 109.5 . . ?
H28A C28 H28B 109.5 . . ?
C26 C28 H28C 109.5 . . ?
H28A C28 H28C 109.5 . . ?
H28B C28 H28C 109.5 . . ?

loop_
_geom_bond_atom_site_label_1
_geom_bond_atom_site_label_2
_geom_bond_distance
_geom_bond_site_symmetry_2
_geom_bond_publ_flag
Cu1 C15 1.948(4) . ?
Cu1 B1 2.177(3) 2_655 ?
Cu1 B1 2.177(4) . ?
B1 C1 1.615(5) . ?
B1 C8 1.616(5) . ?
B1 B1 1.763(7) 2_655 ?
B1 H1A 1.29(3) . ?
N1 C15 1.367(3) . ?
N1 C16 1.383(4) . ?
N1 C17 1.451(3) . ?
C1 C7 1.400(4) . ?
C1 C2 1.409(4) . ?
C2 C4 1.392(4) . ?
C2 C3 1.505(5) . ?
C3 H3A 0.9800 . ?
C3 H3B 0.9800 . ?
C3 H3C 0.9800 . ?
C4 C5 1.377(5) . ?
C4 H4A 0.9500 . ?
C5 C6 1.375(5) . ?
C5 H5A 0.9500 . ?
C6 C7 1.383(5) . ?
C6 H6A 0.9500 . ?
C7 H7A 0.9500 . ?
C8 C14 1.397(5) . ?
C8 C9 1.408(4) . ?
C9 C11 1.393(5) . ?
C9 C10 1.506(5) . ?
C10 H10A 0.9800 . ?
C10 H10B 0.9800 . ?
C10 H10C 0.9800 . ?
C11 C12 1.368(5) . ?
C11 H11A 0.9500 . ?
C12 C13 1.374(5) . ?
C12 H12A 0.9500 . ?
C13 C14 1.383(5) . ?
C13 H13A 0.9500 . ?
C14 H14A 0.9500 . ?
C16 C16 1.334(6) 2_655 ?
C16 H16A 0.9500 . ?
C17 C22 1.396(4) . ?
C17 C18 1.394(4) . ?
C18 C19 1.400(4) . ?
C18 C23 1.516(4) . ?
C19 C20 1.376(5) . ?
C19 H19A 0.9500 . ?
C20 C21 1.370(5) . ?
C20 H20A 0.9500 . ?
C21 C22 1.397(4) . ?
C21 H21A 0.9500 . ?
C22 C26 1.516(5) . ?
C23 C25 1.519(5) . ?
C23 C24 1.527(5) . ?
C23 H23A 1.0000 . ?
C24 H24A 0.9800 . ?
C24 H24B 0.9800 . ?
C24 H24C 0.9800 . ?
C25 H25A 0.9800 . ?
C25 H25B 0.9800 . ?
C25 H25C 0.9800 . ?
C26 C27 1.518(5) . ?
C26 C28 1.525(5) . ?
C26 H26A 1.0000 . ?
C27 H27A 0.9800 . ?
C27 H27B 0.9800 . ?
C27 H27C 0.9800 . ?
C28 H28A 0.9800 . ?
C28 H28B 0.9800 . ?
C28 H28C 0.9800 . ?
